data_7240520
loop_
_publ_author_name
'Podjed, Nina'
'Modec, Barbara'
'Alcaide, Mar\'ia M.'
'L\'opez-Serrano, Joaqu\'in'

_publ_section_title
;
 From cyclic amines and acetonitrile to amidine zinc(ii) complexes
;
_journal_issue 31
_journal_name_full 'RSC Advances'
_journal_page_first 18200
_journal_page_last 18221
_journal_paper_doi 10.1039/D0RA03192E
_journal_volume 10
_journal_year 2020
_chemical_formula_moiety 'C27 H26 N4 O4 Zn, 2(C H Cl3)'
_chemical_formula_sum 'C29 H28 Cl6 N4 O4 Zn'
_chemical_formula_weight 774.62
_space_group_crystal_system monoclinic
_space_group_IT_number 14
_space_group_name_Hall '-P 2yn'
_space_group_name_H-M_alt 'P 1 21/n 1'
_atom_sites_solution_hydrogens mixed
_audit_creation_date 2019-12-17
_audit_creation_method
;
Olex2 1.2
(compiled 2018.05.29 svn.r3508 for OlexSys, GUI svn.r5506)
;
_audit_update_record
;
2019-12-19 deposited with the CCDC.	2020-04-29 downloaded from the CCDC.
;
_cell_angle_alpha 90
_cell_angle_beta 97.6380(10)
_cell_angle_gamma 90
_cell_formula_units_Z 4
_cell_length_a 10.23980(10)
_cell_length_b 20.2129(2)
_cell_length_c 16.02080(10)
_cell_measurement_reflns_used 14056
_cell_measurement_temperature 150.00(10)
_cell_measurement_theta_max 75.0990
_cell_measurement_theta_min 3.4840
_cell_volume 3286.50(5)
_computing_cell_refinement 'CrysAlisPro 1.171.39.46e (Rigaku OD, 2018)'
_computing_data_collection 'CrysAlisPro 1.171.39.46e (Rigaku OD, 2018)'
_computing_data_reduction 'CrysAlisPro 1.171.39.46e (Rigaku OD, 2018)'
_computing_molecular_graphics 'Olex2 (Dolomanov et al., 2009)'
_computing_publication_material 'Olex2 (Dolomanov et al., 2009)'
_computing_structure_refinement 'ShelXL (Sheldrick, 2015)'
_computing_structure_solution 'SHELXT 2018/2 (Sheldrick, 2018)'
_diffrn_ambient_environment N~2~
_diffrn_ambient_temperature 150.00(10)
_diffrn_detector 'CCD plate'
_diffrn_detector_area_resol_mean 10.4933
_diffrn_detector_type Atlas
_diffrn_measured_fraction_theta_full 1.000
_diffrn_measured_fraction_theta_max 0.990
_diffrn_measurement_details
;
List of Runs (angles in degrees, time in seconds):

  # Type    Start    End  Width  t~exp~   \w     \q     \k     \f   Frames
#--------------------------------------------------------------------------
  1  \w   -116.00 -17.00   1.00    1.50    --  -41.76 -37.00  30.00   99
  2  \w    -66.00  33.00   1.00    1.50    --  -41.76  37.00-150.00   99
  3  \w     23.00  98.00   1.00    1.50    --   41.76-125.00-150.00   75
  4  \w     80.00 178.00   1.00    6.00    --  109.50  61.00-120.00   98
  5  \w     27.00 109.00   1.00    6.00    --  109.50 -94.00-150.00   82
  6  \w     33.00 138.00   1.00    6.00    --  109.50 -30.00   0.00  105
  7  \w     94.00 178.00   1.00    6.00    --  109.50 125.00-180.00   84
  8  \w     37.00 139.00   1.00    6.00    --  109.50 -61.00  90.00  102
  9  \w     81.00 178.00   1.00    6.00    --  109.50  30.00   0.00   97
 10  \w     36.00 118.00   1.00    6.00    --  109.50-125.00 150.00   82
 11  \w     37.00 119.00   1.00    6.00    --  109.50-127.00  97.00   82
 12  \w     36.00 118.00   1.00    6.00    --  109.50-125.00 -30.00   82
 13  \w     27.00 109.00   1.00    6.00    --  109.50 -94.00  90.00   82
 14  \w     94.00 178.00   1.00    6.00    --  109.50 125.00  60.00   84
 15  \w   -116.00 -17.00   1.00    1.50    --  -41.76 -37.00 150.00   99
 16  \w   -114.00 -14.00   1.00    1.50    --  -41.76 -57.00 -90.00  100
 17  \w    -30.00  70.00   1.00    1.50    --   41.76 -57.00 -60.00  100
 18  \w     81.00 106.00   1.00    6.00    --  109.50  30.00  60.00   25
 19  \w     84.00 178.00   1.00    6.00    --  109.50  45.00 150.00   94
;
_diffrn_measurement_device 'four-circle diffractometer'
_diffrn_measurement_device_type 'SuperNova, Dual, Cu at home/near, Atlas'
_diffrn_measurement_method '\w scans'
_diffrn_orient_matrix_type 'CrysAlisPro convention (1999,Acta A55,543-557)'
_diffrn_orient_matrix_UB_11 -0.0352409000
_diffrn_orient_matrix_UB_12 -0.0543254000
_diffrn_orient_matrix_UB_13 -0.0666708000
_diffrn_orient_matrix_UB_21 -0.0235130000
_diffrn_orient_matrix_UB_22 0.0533155000
_diffrn_orient_matrix_UB_23 -0.0690826000
_diffrn_orient_matrix_UB_31 0.1457165000
_diffrn_orient_matrix_UB_32 -0.0045494000
_diffrn_orient_matrix_UB_33 -0.0138567000
_diffrn_radiation_monochromator mirror
_diffrn_radiation_probe x-ray
_diffrn_radiation_type CuK\a
_diffrn_radiation_wavelength 1.54184
_diffrn_reflns_av_R_equivalents 0.0399
_diffrn_reflns_av_unetI/netI 0.0255
_diffrn_reflns_Laue_measured_fraction_full 1.000
_diffrn_reflns_Laue_measured_fraction_max 0.990
_diffrn_reflns_limit_h_max 12
_diffrn_reflns_limit_h_min -10
_diffrn_reflns_limit_k_max 24
_diffrn_reflns_limit_k_min -24
_diffrn_reflns_limit_l_max 18
_diffrn_reflns_limit_l_min -20
_diffrn_reflns_number 33472
_diffrn_reflns_point_group_measured_fraction_full 1.000
_diffrn_reflns_point_group_measured_fraction_max 0.990
_diffrn_reflns_theta_full 67.684
_diffrn_reflns_theta_max 75.403
_diffrn_reflns_theta_min 3.540
_diffrn_source 'micro-focus sealed X-ray tube'
_diffrn_source_type 'SuperNova (Cu) X-ray Source'
_exptl_absorpt_coefficient_mu 5.874
_exptl_absorpt_correction_T_max 1.00000
_exptl_absorpt_correction_T_min 0.30445
_exptl_absorpt_correction_type multi-scan
_exptl_absorpt_process_details
;
CrysAlisPro 1.171.39.46e (Rigaku Oxford Diffraction, 2018)
Empirical absorption correction using spherical harmonics,
 implemented in SCALE3 ABSPACK scaling algorithm.
;
_exptl_crystal_colour colourless
_exptl_crystal_density_diffrn 1.566
_exptl_crystal_density_meas ?
_exptl_crystal_density_method 'not measured'
_exptl_crystal_description needle
_exptl_crystal_F_000 1576
_exptl_crystal_size_max 0.7
_exptl_crystal_size_mid 0.1
_exptl_crystal_size_min 0.08
_refine_diff_density_max 0.388
_refine_diff_density_min -0.461
_refine_diff_density_rms 0.054
_refine_ls_extinction_method none
_refine_ls_goodness_of_fit_ref 1.039
_refine_ls_hydrogen_treatment mixed
_refine_ls_matrix_type full
_refine_ls_number_parameters 491
_refine_ls_number_reflns 6741
_refine_ls_number_restraints 116
_refine_ls_restrained_S_all 1.044
_refine_ls_R_factor_all 0.0366
_refine_ls_R_factor_gt 0.0315
_refine_ls_shift/su_max 0.000
_refine_ls_shift/su_mean 0.000
_refine_ls_structure_factor_coef Fsqd
_refine_ls_weighting_details 'w=1/[\s^2^(Fo^2^)+(0.0446P)^2^+1.2494P] where P=(Fo^2^+2Fc^2^)/3'
_refine_ls_weighting_scheme calc
_refine_ls_wR_factor_gt 0.0810
_refine_ls_wR_factor_ref 0.0859
_reflns_Friedel_coverage 0.000
_reflns_number_gt 6008
_reflns_number_total 6741
_reflns_threshold_expression 'I > 2\s(I)'
_cod_data_source_file d0ra03192e3.cif
_cod_data_source_block 4b
_cod_depositor_comments
;
The following automatic conversions were performed:

data item '_exptl_crystal_density_meas' value 'not measured' was
changed to '?' -- the value is perceived as not measured.

Automatic conversion script
Id: cif_fix_values 7556 2019-12-06 15:28:31Z antanas 

 Adding full bibliography for 7240517--7240533.cif.
;
_cod_database_code 7240520
_shelx_shelxl_version_number 2018/3
_shelx_space_group_comment
;
The symmetry employed for this shelxl refinement is uniquely defined
by the following loop, which should always be used as a source of
symmetry information in preference to the above space-group names.
They are only intended as comments.
;
_shelx_estimated_absorpt_t_max 0.651
_shelx_estimated_absorpt_t_min 0.105

loop_
_space_group_symop_operation_xyz
'x, y, z'
'-x+1/2, y+1/2, -z+1/2'
'-x, -y, -z'
'x-1/2, -y-1/2, z-1/2'

loop_
_atom_site_label
_atom_site_type_symbol
_atom_site_fract_x
_atom_site_fract_y
_atom_site_fract_z
_atom_site_U_iso_or_equiv
_atom_site_adp_type
_atom_site_occupancy
_atom_site_site_symmetry_order
_atom_site_calc_flag
_atom_site_refinement_flags_posn
_atom_site_refinement_flags_adp
_atom_site_refinement_flags_occupancy
_atom_site_disorder_assembly
_atom_site_disorder_group
Zn1 Zn 0.21669(2) 0.01201(2) 0.17792(2) 0.02429(7) Uani 1 1 d . . . . .
O11 O 0.11282(12) 0.06894(6) 0.09074(8) 0.0307(3) Uani 1 1 d . . . . .
O12 O 0.06539(14) 0.08982(7) -0.04649(8) 0.0375(3) Uani 1 1 d . . . . .
O21 O 0.40336(12) 0.03299(7) 0.22670(8) 0.0326(3) Uani 1 1 d . . . . .
O22 O 0.53003(13) 0.09803(8) 0.31598(11) 0.0466(4) Uani 1 1 d . . . . .
C11 C 0.23010(16) 0.00943(8) -0.00359(10) 0.0245(3) Uani 1 1 d . . . . .
C12 C 0.26726(18) 0.00315(9) -0.08450(11) 0.0294(3) Uani 1 1 d . . . . .
H12 H 0.224463 0.027319 -0.129426 0.035 Uiso 1 1 calc R . . . .
C13 C 0.36757(18) -0.03917(9) -0.09601(11) 0.0308(4) Uani 1 1 d . . . . .
H13 H 0.396708 -0.042609 -0.148397 0.037 Uiso 1 1 calc R . . . .
C14 C 0.42626(17) -0.07747(8) -0.02770(11) 0.0272(3) Uani 1 1 d . . . . .
C15 C 0.53051(18) -0.12259(9) -0.03448(12) 0.0327(4) Uani 1 1 d . . . . .
H15 H 0.562530 -0.127709 -0.085771 0.039 Uiso 1 1 calc R . . . .
C16 C 0.58390(19) -0.15836(9) 0.03340(14) 0.0362(4) Uani 1 1 d . . . . .
H16 H 0.652306 -0.187697 0.028161 0.043 Uiso 1 1 calc R . . . .
C17 C 0.53656(19) -0.15147(9) 0.11192(13) 0.0357(4) Uani 1 1 d . . . . .
H17 H 0.572741 -0.176961 0.157537 0.043 Uiso 1 1 calc R . . . .
C18 C 0.43771(18) -0.10747(9) 0.12128(12) 0.0320(4) Uani 1 1 d . . . . .
H18 H 0.408160 -0.102566 0.173366 0.038 Uiso 1 1 calc R . . . .
C19 C 0.38078(16) -0.06959(8) 0.05180(11) 0.0251(3) Uani 1 1 d . . . . .
C21 C 0.29954(15) 0.10194(8) 0.31821(10) 0.0254(3) Uani 1 1 d . . . . .
C22 C 0.30932(18) 0.14397(10) 0.38843(12) 0.0330(4) Uani 1 1 d . . . . .
H22 H 0.391233 0.157641 0.414871 0.040 Uiso 1 1 calc R . . . .
C23 C 0.19673(18) 0.16440(10) 0.41715(12) 0.0336(4) Uani 1 1 d . . . . .
H23 H 0.201283 0.191555 0.464301 0.040 Uiso 1 1 calc R . . . .
C24 C 0.07310(17) 0.14433(8) 0.37532(10) 0.0264(3) Uani 1 1 d . . . . .
C25 C -0.04804(18) 0.16355(9) 0.40151(12) 0.0325(4) Uani 1 1 d . . . . .
H25 H -0.048249 0.189636 0.449318 0.039 Uiso 1 1 calc R . . . .
C26 C -0.16426(18) 0.14403(10) 0.35704(13) 0.0359(4) Uani 1 1 d . . . . .
H26 H -0.243467 0.156574 0.374831 0.043 Uiso 1 1 calc R . . . .
C27 C -0.16504(18) 0.10510(11) 0.28451(13) 0.0380(4) Uani 1 1 d . . . . .
H27 H -0.245163 0.093254 0.253819 0.046 Uiso 1 1 calc R . . . .
C28 C -0.05032(17) 0.08419(10) 0.25801(12) 0.0329(4) Uani 1 1 d . . . . .
H28 H -0.052578 0.057849 0.210253 0.039 Uiso 1 1 calc R . . . .
C29 C 0.07147(16) 0.10291(8) 0.30370(10) 0.0246(3) Uani 1 1 d . . . . .
C31 C 0.02874(19) -0.20375(9) 0.19217(12) 0.0333(4) Uani 1 1 d . . . . .
H31A H 0.060189 -0.248422 0.185208 0.040 Uiso 1 1 calc R . . . .
H31B H 0.042930 -0.178281 0.142858 0.040 Uiso 1 1 calc R . . . .
C32 C -0.1166(2) -0.20522(12) 0.20045(13) 0.0416(5) Uani 1 1 d . . . . .
H32A H -0.164581 -0.226378 0.151334 0.050 Uiso 1 1 calc R . . . .
H32B H -0.149249 -0.160352 0.203453 0.050 Uiso 1 1 calc R . . . .
C33 C -0.1394(2) -0.24318(13) 0.27980(14) 0.0485(5) Uani 1 1 d . . . . .
H33A H -0.231608 -0.240108 0.287416 0.058 Uiso 1 1 calc R . . . .
H33B H -0.118509 -0.289520 0.273031 0.058 Uiso 1 1 calc R . . . .
C34 C -0.0550(2) -0.21594(11) 0.35738(12) 0.0384(4) Uani 1 1 d . . . . .
H34A H -0.085801 -0.172104 0.369778 0.046 Uiso 1 1 calc R . . . .
H34B H -0.063415 -0.244190 0.405308 0.046 Uiso 1 1 calc R . . . .
C35 C 0.0887(2) -0.21228(10) 0.34367(12) 0.0372(4) Uani 1 1 d . . . . .
H35A H 0.139876 -0.191666 0.392068 0.045 Uiso 1 1 calc R . . . .
H35B H 0.122722 -0.256600 0.337833 0.045 Uiso 1 1 calc R . . . .
C36 C 0.14539(16) -0.11078(9) 0.26924(11) 0.0276(3) Uani 1 1 d . . . . .
C37 C 0.2211(2) -0.08546(11) 0.34949(13) 0.0441(5) Uani 1 1 d . . . . .
H37A H 0.265001 -0.045060 0.338428 0.066 Uiso 1 1 calc GR . . . .
H37B H 0.285166 -0.117809 0.371566 0.066 Uiso 1 1 calc GR . . . .
H37C H 0.161517 -0.077300 0.389827 0.066 Uiso 1 1 calc GR . . . .
C110 C 0.12645(17) 0.06007(8) 0.01334(11) 0.0276(3) Uani 1 1 d . . . . .
C210 C 0.42251(16) 0.07608(9) 0.28480(12) 0.0303(4) Uani 1 1 d . . . . .
N1 N 0.28448(14) -0.02449(7) 0.06223(9) 0.0241(3) Uani 1 1 d . . . . .
N2 N 0.18597(13) 0.08172(7) 0.27720(9) 0.0233(3) Uani 1 1 d . . . . .
N31 N 0.10202(15) -0.17382(8) 0.26774(10) 0.0322(3) Uani 1 1 d . . . . .
N32 N 0.12757(14) -0.07103(7) 0.20470(9) 0.0274(3) Uani 1 1 d . . . . .
C4 C 0.0158(2) 0.21261(10) 0.09180(13) 0.0368(4) Uani 1 1 d . . . . .
H4 H 0.059308 0.169334 0.094669 0.044 Uiso 1 1 calc R . . . .
Cl41 Cl -0.15311(5) 0.20074(3) 0.05998(4) 0.05272(14) Uani 1 1 d . . . . .
Cl42 Cl 0.04525(7) 0.24982(3) 0.19201(3) 0.05343(15) Uani 1 1 d . . . . .
Cl43 Cl 0.08526(5) 0.26229(3) 0.01782(3) 0.04315(12) Uani 1 1 d . . . . .
C5 C 0.3080(3) 0.02627(15) 0.6151(2) 0.0717(9) Uani 1 1 d . . . . .
Cl5 Cl 0.156(2) 0.0246(12) 0.5622(11) 0.063(4) Uani 0.245(3) 1 d . U P A 1
Cl5A Cl 0.4387(6) 0.0392(5) 0.5462(5) 0.094(2) Uani 0.245(3) 1 d . U P A 1
Cl5B Cl 0.3250(7) 0.0749(3) 0.6945(4) 0.0702(16) Uani 0.245(3) 1 d . U P A 1
Cl6 Cl 0.1619(15) 0.0296(10) 0.5460(13) 0.044(2) Uani 0.275(3) 1 d . U P A 2
Cl6A Cl 0.4289(5) 0.0067(3) 0.5271(3) 0.0725(12) Uani 0.275(3) 1 d . U P A 2
Cl6B Cl 0.3660(5) 0.0980(3) 0.6524(5) 0.0734(18) Uani 0.275(3) 1 d . U P A 2
Cl7 Cl 0.161(3) 0.0189(12) 0.5379(18) 0.058(4) Uani 0.245(3) 1 d . U P A 3
Cl7A Cl 0.4044(7) 0.0939(3) 0.6202(5) 0.071(2) Uani 0.245(3) 1 d . U P A 3
Cl7B Cl 0.2550(11) 0.0644(2) 0.7110(2) 0.0718(17) Uani 0.245(3) 1 d . U P A 3
Cl8 Cl 0.2228(8) 0.0050(3) 0.5311(4) 0.0760(17) Uani 0.235(3) 1 d . U P A 4
Cl8A Cl 0.4201(7) 0.0832(6) 0.5833(6) 0.086(2) Uani 0.235(3) 1 d . U P A 4
Cl8B Cl 0.1749(7) 0.0552(2) 0.6933(3) 0.0754(15) Uani 0.235(3) 1 d . U P A 4
H32 H 0.078(2) -0.0847(11) 0.1617(15) 0.031(5) Uiso 1 1 d . . . . .
H5 H 0.337(3) -0.0113(14) 0.6417(19) 0.055(8) Uiso 1 1 d . . . . .

loop_
_atom_site_aniso_label
_atom_site_aniso_U_11
_atom_site_aniso_U_22
_atom_site_aniso_U_33
_atom_site_aniso_U_23
_atom_site_aniso_U_13
_atom_site_aniso_U_12
Zn1 0.02392(12) 0.02545(12) 0.02367(12) 0.00094(8) 0.00383(8) 0.00141(8)
O11 0.0347(6) 0.0310(6) 0.0264(6) 0.0020(5) 0.0038(5) 0.0084(5)
O12 0.0406(7) 0.0410(7) 0.0288(6) 0.0052(5) -0.0036(5) 0.0107(6)
O21 0.0215(6) 0.0412(7) 0.0362(6) -0.0029(5) 0.0077(5) 0.0018(5)
O22 0.0190(6) 0.0521(9) 0.0682(10) -0.0104(8) 0.0032(6) -0.0066(6)
C11 0.0256(8) 0.0221(7) 0.0249(8) -0.0020(6) 0.0006(6) -0.0038(6)
C12 0.0314(9) 0.0331(9) 0.0226(8) -0.0010(6) -0.0007(6) -0.0046(7)
C13 0.0331(9) 0.0356(9) 0.0236(8) -0.0082(7) 0.0041(7) -0.0079(7)
C14 0.0269(8) 0.0259(8) 0.0292(8) -0.0071(6) 0.0057(6) -0.0070(6)
C15 0.0314(9) 0.0302(9) 0.0384(9) -0.0119(7) 0.0115(7) -0.0043(7)
C16 0.0314(9) 0.0277(9) 0.0509(11) -0.0070(8) 0.0113(8) 0.0043(7)
C17 0.0349(9) 0.0299(9) 0.0427(10) 0.0047(8) 0.0064(8) 0.0049(7)
C18 0.0326(9) 0.0313(9) 0.0330(9) 0.0025(7) 0.0077(7) 0.0037(7)
C19 0.0236(7) 0.0229(7) 0.0292(8) -0.0031(6) 0.0049(6) -0.0031(6)
C21 0.0197(7) 0.0273(8) 0.0287(8) 0.0010(6) 0.0017(6) -0.0037(6)
C22 0.0259(8) 0.0396(10) 0.0322(9) -0.0051(7) -0.0006(7) -0.0109(7)
C23 0.0327(9) 0.0369(9) 0.0306(9) -0.0094(7) 0.0018(7) -0.0060(7)
C24 0.0275(8) 0.0267(8) 0.0248(7) 0.0001(6) 0.0027(6) -0.0003(6)
C25 0.0336(9) 0.0329(9) 0.0317(9) -0.0023(7) 0.0072(7) 0.0049(7)
C26 0.0257(8) 0.0419(10) 0.0411(10) 0.0006(8) 0.0082(7) 0.0085(7)
C27 0.0205(8) 0.0539(12) 0.0384(10) -0.0043(9) -0.0006(7) 0.0009(8)
C28 0.0223(8) 0.0448(10) 0.0308(8) -0.0078(7) 0.0008(7) -0.0011(7)
C29 0.0211(7) 0.0279(8) 0.0243(7) -0.0003(6) 0.0020(6) -0.0006(6)
C31 0.0396(10) 0.0291(9) 0.0312(9) -0.0022(7) 0.0043(7) -0.0034(7)
C32 0.0363(10) 0.0548(12) 0.0311(9) 0.0011(8) -0.0049(8) -0.0091(9)
C33 0.0375(11) 0.0687(15) 0.0386(11) 0.0055(10) 0.0018(8) -0.0193(10)
C34 0.0415(10) 0.0442(11) 0.0291(9) 0.0059(8) 0.0027(8) -0.0035(8)
C35 0.0390(10) 0.0357(10) 0.0340(9) 0.0126(8) -0.0057(7) -0.0059(8)
C36 0.0230(8) 0.0314(9) 0.0279(8) 0.0025(6) 0.0018(6) -0.0022(6)
C37 0.0527(12) 0.0416(11) 0.0331(10) 0.0083(8) -0.0122(9) -0.0158(9)
C110 0.0270(8) 0.0260(8) 0.0287(8) 0.0002(6) -0.0007(6) -0.0007(6)
C210 0.0198(8) 0.0335(9) 0.0376(9) 0.0041(7) 0.0041(7) -0.0017(6)
N1 0.0255(7) 0.0240(7) 0.0232(6) -0.0003(5) 0.0052(5) -0.0006(5)
N2 0.0194(6) 0.0256(7) 0.0248(6) -0.0006(5) 0.0019(5) -0.0011(5)
N31 0.0331(8) 0.0319(8) 0.0296(7) 0.0066(6) -0.0027(6) -0.0062(6)
N32 0.0285(7) 0.0291(7) 0.0242(7) 0.0010(6) 0.0018(6) -0.0035(6)
C4 0.0383(10) 0.0336(9) 0.0372(10) -0.0015(8) -0.0003(8) 0.0099(8)
Cl41 0.0339(2) 0.0599(3) 0.0632(3) 0.0059(3) 0.0024(2) 0.0062(2)
Cl42 0.0800(4) 0.0478(3) 0.0319(2) -0.0013(2) 0.0049(2) 0.0018(3)
Cl43 0.0403(2) 0.0553(3) 0.0330(2) -0.0001(2) 0.00170(18) 0.0012(2)
C5 0.0696(18) 0.0528(15) 0.082(2) 0.0207(15) -0.0296(16) -0.0050(13)
Cl5 0.071(4) 0.047(4) 0.062(7) 0.015(5) -0.020(5) 0.000(3)
Cl5A 0.070(2) 0.126(6) 0.084(5) 0.041(4) 0.000(3) -0.007(4)
Cl5B 0.084(3) 0.060(3) 0.058(3) -0.017(2) -0.022(3) 0.016(2)
Cl6 0.043(3) 0.047(4) 0.036(6) 0.007(4) -0.017(4) -0.010(2)
Cl6A 0.070(2) 0.087(3) 0.0604(19) 0.008(2) 0.0077(15) 0.020(2)
Cl6B 0.069(3) 0.064(2) 0.079(4) -0.024(3) -0.021(3) 0.014(2)
Cl7 0.069(5) 0.054(6) 0.043(5) -0.004(3) -0.018(4) -0.012(5)
Cl7A 0.074(4) 0.058(3) 0.075(5) 0.009(3) -0.009(3) -0.026(3)
Cl7B 0.129(5) 0.0497(19) 0.0400(15) -0.0004(12) 0.022(3) 0.022(3)
Cl8 0.113(5) 0.072(3) 0.0426(17) -0.0042(19) 0.007(3) -0.035(3)
Cl8A 0.062(2) 0.108(5) 0.084(5) 0.029(4) -0.005(3) -0.022(3)
Cl8B 0.109(4) 0.053(2) 0.075(3) 0.0177(19) 0.052(3) 0.036(2)

loop_
_atom_type_symbol
_atom_type_description
_atom_type_scat_dispersion_real
_atom_type_scat_dispersion_imag
_atom_type_scat_source
C C 0.0181 0.0091 'International Tables Vol C Tables 4.2.6.8 and 6.1.1.4'
H H 0.0000 0.0000 'International Tables Vol C Tables 4.2.6.8 and 6.1.1.4'
Cl Cl 0.3639 0.7018 'International Tables Vol C Tables 4.2.6.8 and 6.1.1.4'
N N 0.0311 0.0180 'International Tables Vol C Tables 4.2.6.8 and 6.1.1.4'
O O 0.0492 0.0322 'International Tables Vol C Tables 4.2.6.8 and 6.1.1.4'
Zn Zn -1.5491 0.6778 'International Tables Vol C Tables 4.2.6.8 and 6.1.1.4'

loop_
_geom_angle_atom_site_label_1
_geom_angle_atom_site_label_2
_geom_angle_atom_site_label_3
_geom_angle
_geom_angle_site_symmetry_1
_geom_angle_site_symmetry_3
_geom_angle_publ_flag
O11 Zn1 O21 122.61(6) . . ?
O11 Zn1 N1 78.59(5) . . ?
O11 Zn1 N2 91.30(5) . . ?
O21 Zn1 N1 90.46(5) . . ?
O21 Zn1 N2 78.58(5) . . ?
N2 Zn1 N1 158.09(5) . . ?
N32 Zn1 O11 114.83(6) . . ?
N32 Zn1 O21 122.33(6) . . ?
N32 Zn1 N1 96.00(6) . . ?
N32 Zn1 N2 105.90(6) . . ?
C110 O11 Zn1 118.64(11) . . ?
C210 O21 Zn1 118.37(11) . . ?
C12 C11 C110 120.35(15) . . ?
N1 C11 C12 123.65(16) . . ?
N1 C11 C110 115.93(15) . . ?
C11 C12 H12 120.6 . . ?
C13 C12 C11 118.78(16) . . ?
C13 C12 H12 120.6 . . ?
C12 C13 H13 120.3 . . ?
C12 C13 C14 119.31(16) . . ?
C14 C13 H13 120.3 . . ?
C13 C14 C15 122.78(16) . . ?
C13 C14 C19 118.54(16) . . ?
C15 C14 C19 118.67(16) . . ?
C14 C15 H15 119.8 . . ?
C16 C15 C14 120.49(17) . . ?
C16 C15 H15 119.8 . . ?
C15 C16 H16 119.6 . . ?
C15 C16 C17 120.70(17) . . ?
C17 C16 H16 119.6 . . ?
C16 C17 H17 119.8 . . ?
C18 C17 C16 120.45(18) . . ?
C18 C17 H17 119.8 . . ?
C17 C18 H18 120.0 . . ?
C17 C18 C19 119.96(17) . . ?
C19 C18 H18 120.0 . . ?
C18 C19 C14 119.70(16) . . ?
N1 C19 C14 120.72(15) . . ?
N1 C19 C18 119.56(15) . . ?
C22 C21 C210 121.00(15) . . ?
N2 C21 C22 123.38(15) . . ?
N2 C21 C210 115.62(15) . . ?
C21 C22 H22 120.6 . . ?
C23 C22 C21 118.78(16) . . ?
C23 C22 H22 120.6 . . ?
C22 C23 H23 120.0 . . ?
C22 C23 C24 119.94(16) . . ?
C24 C23 H23 120.0 . . ?
C23 C24 C25 123.13(16) . . ?
C23 C24 C29 117.85(15) . . ?
C25 C24 C29 119.03(16) . . ?
C24 C25 H25 119.8 . . ?
C26 C25 C24 120.30(17) . . ?
C26 C25 H25 119.8 . . ?
C25 C26 H26 119.8 . . ?
C25 C26 C27 120.30(17) . . ?
C27 C26 H26 119.8 . . ?
C26 C27 H27 119.3 . . ?
C28 C27 C26 121.32(17) . . ?
C28 C27 H27 119.3 . . ?
C27 C28 H28 120.2 . . ?
C27 C28 C29 119.50(17) . . ?
C29 C28 H28 120.2 . . ?
C28 C29 C24 119.48(15) . . ?
N2 C29 C24 121.16(15) . . ?
N2 C29 C28 119.35(15) . . ?
H31A C31 H31B 108.2 . . ?
C32 C31 H31A 109.7 . . ?
C32 C31 H31B 109.7 . . ?
N31 C31 H31A 109.7 . . ?
N31 C31 H31B 109.7 . . ?
N31 C31 C32 109.70(16) . . ?
C31 C32 H32A 109.6 . . ?
C31 C32 H32B 109.6 . . ?
C31 C32 C33 110.10(17) . . ?
H32A C32 H32B 108.2 . . ?
C33 C32 H32A 109.6 . . ?
C33 C32 H32B 109.6 . . ?
C32 C33 H33A 109.3 . . ?
C32 C33 H33B 109.3 . . ?
H33A C33 H33B 108.0 . . ?
C34 C33 C32 111.40(17) . . ?
C34 C33 H33A 109.3 . . ?
C34 C33 H33B 109.3 . . ?
C33 C34 H34A 109.5 . . ?
C33 C34 H34B 109.5 . . ?
H34A C34 H34B 108.1 . . ?
C35 C34 C33 110.88(17) . . ?
C35 C34 H34A 109.5 . . ?
C35 C34 H34B 109.5 . . ?
C34 C35 H35A 109.6 . . ?
C34 C35 H35B 109.6 . . ?
H35A C35 H35B 108.1 . . ?
N31 C35 C34 110.15(15) . . ?
N31 C35 H35A 109.6 . . ?
N31 C35 H35B 109.6 . . ?
N31 C36 C37 117.97(16) . . ?
N32 C36 C37 118.13(16) . . ?
N32 C36 N31 123.88(16) . . ?
C36 C37 H37A 109.5 . . ?
C36 C37 H37B 109.5 . . ?
C36 C37 H37C 109.5 . . ?
H37A C37 H37B 109.5 . . ?
H37A C37 H37C 109.5 . . ?
H37B C37 H37C 109.5 . . ?
O11 C110 C11 115.78(15) . . ?
O12 C110 O11 125.28(16) . . ?
O12 C110 C11 118.92(16) . . ?
O21 C210 C21 115.97(14) . . ?
O22 C210 O21 125.98(17) . . ?
O22 C210 C21 118.05(17) . . ?
C11 N1 Zn1 110.73(11) . . ?
C11 N1 C19 118.90(14) . . ?
C19 N1 Zn1 129.91(11) . . ?
C21 N2 Zn1 111.10(11) . . ?
C21 N2 C29 118.86(14) . . ?
C29 N2 Zn1 129.94(11) . . ?
C35 N31 C31 111.87(15) . . ?
C36 N31 C31 122.37(15) . . ?
C36 N31 C35 123.59(16) . . ?
Zn1 N32 H32 110.1(15) . . ?
C36 N32 Zn1 132.32(12) . . ?
C36 N32 H32 116.8(15) . . ?
Cl41 C4 H4 108.4 . . ?
Cl41 C4 Cl42 111.48(11) . . ?
Cl41 C4 Cl43 110.55(11) . . ?
Cl42 C4 H4 108.4 . . ?
Cl42 C4 Cl43 109.39(11) . . ?
Cl43 C4 H4 108.4 . . ?
Cl5 C5 Cl5A 113.3(7) . . ?
Cl5 C5 H5 116(2) . . ?
Cl5A C5 H5 100.6(19) . . ?
Cl5B C5 Cl5 114.3(9) . . ?
Cl5B C5 Cl5A 112.0(4) . . ?
Cl5B C5 H5 98.6(19) . . ?
Cl6 C5 Cl6A 96.7(7) . . ?
Cl6 C5 H5 122(2) . . ?
Cl6A C5 H5 88.5(19) . . ?
Cl6B C5 Cl6 115.7(7) . . ?
Cl6B C5 Cl6A 101.5(3) . . ?
Cl6B C5 H5 119.5(19) . . ?
Cl7 C5 Cl7B 106.9(10) . . ?
Cl7 C5 H5 116(2) . . ?
Cl7A C5 Cl7 121.7(9) . . ?
Cl7A C5 Cl7B 81.8(4) . . ?
Cl7A C5 H5 120.8(19) . . ?
Cl7B C5 H5 94.1(19) . . ?
Cl8 C5 Cl8A 104.0(4) . . ?
Cl8 C5 Cl8B 105.3(3) . . ?
Cl8 C5 H5 106.5(19) . . ?
Cl8A C5 Cl8B 120.3(5) . . ?
Cl8A C5 H5 120.6(19) . . ?
Cl8B C5 H5 98.8(19) . . ?
Cl6A Cl6A C5 164.2(5) 3_656 . ?
C5 Cl7A Cl7B 52.5(3) . . ?
C5 Cl7B Cl7A 45.8(2) . . ?

loop_
_geom_bond_atom_site_label_1
_geom_bond_atom_site_label_2
_geom_bond_distance
_geom_bond_site_symmetry_2
_geom_bond_publ_flag
Zn1 O11 2.0028(12) . ?
Zn1 O21 2.0118(12) . ?
Zn1 N1 2.1917(14) . ?
Zn1 N2 2.1787(14) . ?
Zn1 N32 1.9845(15) . ?
O11 C110 1.279(2) . ?
O12 C110 1.230(2) . ?
O21 C210 1.271(2) . ?
O22 C210 1.230(2) . ?
C11 C12 1.404(2) . ?
C11 C110 1.524(2) . ?
C11 N1 1.318(2) . ?
C12 H12 0.9300 . ?
C12 C13 1.368(3) . ?
C13 H13 0.9300 . ?
C13 C14 1.408(3) . ?
C14 C15 1.419(3) . ?
C14 C19 1.422(2) . ?
C15 H15 0.9300 . ?
C15 C16 1.359(3) . ?
C16 H16 0.9300 . ?
C16 C17 1.414(3) . ?
C17 H17 0.9300 . ?
C17 C18 1.370(3) . ?
C18 H18 0.9300 . ?
C18 C19 1.412(2) . ?
C19 N1 1.369(2) . ?
C21 C22 1.403(2) . ?
C21 C210 1.525(2) . ?
C21 N2 1.322(2) . ?
C22 H22 0.9300 . ?
C22 C23 1.361(3) . ?
C23 H23 0.9300 . ?
C23 C24 1.411(2) . ?
C24 C25 1.416(2) . ?
C24 C29 1.419(2) . ?
C25 H25 0.9300 . ?
C25 C26 1.362(3) . ?
C26 H26 0.9300 . ?
C26 C27 1.402(3) . ?
C27 H27 0.9300 . ?
C27 C28 1.368(3) . ?
C28 H28 0.9300 . ?
C28 C29 1.411(2) . ?
C29 N2 1.368(2) . ?
C31 H31A 0.9700 . ?
C31 H31B 0.9700 . ?
C31 C32 1.512(3) . ?
C31 N31 1.467(2) . ?
C32 H32A 0.9700 . ?
C32 H32B 0.9700 . ?
C32 C33 1.529(3) . ?
C33 H33A 0.9700 . ?
C33 H33B 0.9700 . ?
C33 C34 1.520(3) . ?
C34 H34A 0.9700 . ?
C34 H34B 0.9700 . ?
C34 C35 1.518(3) . ?
C35 H35A 0.9700 . ?
C35 H35B 0.9700 . ?
C35 N31 1.465(2) . ?
C36 C37 1.500(2) . ?
C36 N31 1.348(2) . ?
C36 N32 1.303(2) . ?
C37 H37A 0.9600 . ?
C37 H37B 0.9600 . ?
C37 H37C 0.9600 . ?
N32 H32 0.85(2) . ?
C4 H4 0.9800 . ?
C4 Cl41 1.753(2) . ?
C4 Cl42 1.762(2) . ?
C4 Cl43 1.773(2) . ?
C5 Cl5 1.67(2) . ?
C5 Cl5A 1.864(8) . ?
C5 Cl5B 1.599(6) . ?
C5 Cl6 1.739(16) . ?
C5 Cl6A 2.036(6) . ?
C5 Cl6B 1.648(6) . ?
C5 Cl7 1.82(3) . ?
C5 Cl7A 1.683(6) . ?
C5 Cl7B 1.862(6) . ?
C5 Cl8 1.563(7) . ?
C5 Cl8A 1.749(8) . ?
C5 Cl8B 2.055(6) . ?
C5 H5 0.90(3) . ?
Cl6A Cl6A 1.811(10) 3_656 ?
Cl7A Cl7B 2.325(10) . ?

loop_
_geom_hbond_atom_site_label_D
_geom_hbond_atom_site_label_H
_geom_hbond_atom_site_label_A
_geom_hbond_distance_DH
_geom_hbond_distance_HA
_geom_hbond_distance_DA
_geom_hbond_angle_DHA
_geom_hbond_site_symmetry_A
_geom_hbond_publ_flag
N32 H32 O12 0.85(2) 2.20(2) 3.023(2) 163(2) 3 yes
